data_2009022
loop_
_publ_author_name
'Bern\`es, Sylvain'
'Aguilar, Julio C\'esar'
'Rodr\'iguez de San Miguel Guerrero, Eduardo'
'Nu\~nez Gayt\'an, Mar\'ia Elena'
'De Gyves, Josefina'

_publ_section_title
;
 Complexation of \w-thiocaprolactam with heavy metals: terminal and
 bridging coordination modes in cadmium and silver compounds
;
_journal_issue 10
_journal_name_full 'Acta Crystallographica Section C'
_journal_page_first 1627
_journal_page_last 1631
_journal_paper_doi 10.1107/S0108270199005569
_journal_volume 55
_journal_year 1999
_chemical_formula_moiety '[Cd (C6 H11 N S)4 (N O3)2 ]'
_chemical_formula_sum 'C24 H44 Cd N6 O6 S4'
_chemical_formula_weight 753.29
_chemical_melting_point .393E-305
_space_group_IT_number 14
_symmetry_cell_setting monoclinic
_symmetry_space_group_name_Hall '-P 2yn'
_symmetry_space_group_name_H-M 'P 1 21/n 1'
_audit_creation_method SHELXL-97
_cell_angle_alpha 90.00
_cell_angle_beta 97.694(7)
_cell_angle_gamma 90.00
_cell_formula_units_Z 4
_cell_length_a 15.4891(14)
_cell_length_b 12.2319(9)
_cell_length_c 18.2654(18)
_cell_measurement_reflns_used 47
_cell_measurement_temperature 293(2)
_cell_measurement_theta_max 12.51
_cell_measurement_theta_min 4.59
_cell_volume 3429.4(5)
_computing_cell_refinement XSCANS
_computing_data_collection 'XSCANS   (Fait, 1991)'
_computing_data_reduction XSCANS
_computing_molecular_graphics SHELXTL
_computing_publication_material SHELX97
_computing_structure_refinement 'SHELX97 (Sheldrick, 1997)'
_computing_structure_solution 'SIR92 (Altomare et al., 1992)'
_diffrn_ambient_temperature 293(2)
_diffrn_measured_fraction_theta_full 0.956
_diffrn_measured_fraction_theta_max 0.956
_diffrn_measurement_device_type 'Siemens P4'
_diffrn_measurement_method '\w scans'
_diffrn_radiation_monochromator graphite
_diffrn_radiation_type MoK\a
_diffrn_radiation_wavelength 0.71073
_diffrn_reflns_av_R_equivalents 0.0496
_diffrn_reflns_av_sigmaI/netI 0.0963
_diffrn_reflns_limit_h_max 20
_diffrn_reflns_limit_h_min -1
_diffrn_reflns_limit_k_max 16
_diffrn_reflns_limit_k_min -1
_diffrn_reflns_limit_l_max 24
_diffrn_reflns_limit_l_min -24
_diffrn_reflns_number 10006
_diffrn_reflns_theta_full 28.00
_diffrn_reflns_theta_max 28.00
_diffrn_reflns_theta_min 1.62
_diffrn_standards_decay_% 7.95
_diffrn_standards_interval_count 97
_diffrn_standards_number 3
_exptl_absorpt_coefficient_mu 0.924
_exptl_absorpt_correction_T_max 0.871
_exptl_absorpt_correction_T_min 0.746
_exptl_absorpt_correction_type psi-scan
_exptl_absorpt_process_details '(Fait, 1991)'
_exptl_crystal_colour colourless
_exptl_crystal_density_diffrn 1.459
_exptl_crystal_density_method 'not measured'
_exptl_crystal_description plate
_exptl_crystal_F_000 1560
_exptl_crystal_size_max 0.35
_exptl_crystal_size_mid 0.15
_exptl_crystal_size_min 0.15
_refine_diff_density_max 0.508
_refine_diff_density_min -0.327
_refine_ls_extinction_coef 0.0014(3)
_refine_ls_extinction_method SHELXL
_refine_ls_goodness_of_fit_ref 1.016
_refine_ls_hydrogen_treatment constr
_refine_ls_matrix_type full
_refine_ls_number_parameters 443
_refine_ls_number_reflns 8271
_refine_ls_number_restraints 24
_refine_ls_restrained_S_all 1.022
_refine_ls_R_factor_all 0.1660
_refine_ls_R_factor_gt 0.0672
_refine_ls_shift/su_max 0.020
_refine_ls_shift/su_mean 0.001
_refine_ls_structure_factor_coef Fsqd
_refine_ls_weighting_details 'w  = 1/[\s^2^(Fo^2^)+(0.0765P)^2^] where P=(Fo^2^+2Fc^2^)/3'
_refine_ls_weighting_scheme calc
_refine_ls_wR_factor_obs .1447
_refine_ls_wR_factor_ref 0.1903
_reflns_number_gt 3677
_reflns_number_total 8271
_reflns_threshold_expression I>2\s(I)
_cod_data_source_file fr1179.cif
_cod_data_source_block I
_cod_depositor_comments
;
The following automatic conversions were performed:
'_symmetry_cell_setting' value 'Monoclinic' changed to 'monoclinic'
according to '/home/saulius/struct/CIF-dictionaries/cif_core.dic'
dictionary named 'cif_core.dic' version 2.4.1 from 2010-06-29.

Automatic conversion script
Id: cif_fix_enum 1527 2010-12-29 10:47:43Z saulius 

The following automatic conversions were performed:

'_symmetry_cell_setting' value 'Monoclinic' changed to 'monoclinic'
according to /home/saulius/struct/CIF-dictionaries/cif_core.dic
dictionary named 'cif_core.dic' version 2.4.1 from 2010-06-29.

Automatic conversion script
Id: cif_fix_values 1715 2011-07-08 13:25:40Z adriana 

The following automatic conversions were performed:

'_refine_ls_weighting_scheme' value 'calc w =
1/[\s^2^(Fo^2^)+(0.0765P)^2^] where P=(Fo^2^+2Fc^2^)/3' was changed
to 'calc'. New tag '_refine_ls_weighting_details' was created. The
value of the new tag was set to 'w = 1/[\s^2^(Fo^2^)+(0.0765P)^2^]
where P=(Fo^2^+2Fc^2^)/3'.

Automatic conversion script
Id: cif_fix_values 3143 2015-03-26 13:38:13Z robertas 
;
_cod_original_sg_symbol_H-M 'P 21/n'
_cod_database_code 2009022

loop_
_symmetry_equiv_pos_as_xyz
'x, y, z'
'-x+1/2, y+1/2, -z+1/2'
'-x, -y, -z'
'x-1/2, -y-1/2, z-1/2'

loop_
_atom_site_label
_atom_site_fract_x
_atom_site_fract_y
_atom_site_fract_z
_atom_site_U_iso_or_equiv
_atom_site_adp_type
_atom_site_calc_flag
_atom_site_refinement_flags
_atom_site_occupancy
_atom_site_disorder_assembly
_atom_site_disorder_group
_atom_site_type_symbol
Cd1 1.02596(3) -.18088(4) 1.21778(3) .0689(2) Uani d . 1 . . Cd
S1 .87570(12) -.11358(16) 1.15685(10) .0783(5) Uani d . 1 . . S
S2 1.16898(12) -.26160(18) 1.28459(11) .0898(6) Uani d . 1 . . S
S3 1.08664(12) -.14018(18) 1.08965(10) .0852(6) Uani d . 1 . . S
S4 1.08808(17) .01754(17) 1.25312(12) .1090(8) Uani d . 1 . . S
N1 .7964(4) -.2341(6) 1.2476(3) .0902(19) Uani d . 1 . . N
H1A .8480 -.2499 1.2685 .108 Uiso calc R 1 . . H
C1 .7895(4) -.1655(6) 1.1934(4) .0706(17) Uani d . 1 . . C
C2 .7000(4) -.1326(6) 1.1571(4) .083(2) Uani d . 1 . . C
H2A .7057 -.0734 1.1228 .099 Uiso calc R 1 . . H
H2B .6666 -.1056 1.1946 .099 Uiso calc R 1 . . H
C3 .6508(5) -.2261(8) 1.1160(4) .101(2) Uani d . 1 . . C
H3A .6062 -.1956 1.0793 .121 Uiso calc R 1 . . H
H3B .6909 -.2667 1.0898 .121 Uiso calc R 1 . . H
C4 .6081(5) -.3048(8) 1.1639(5) .109(3) Uani d . 1 . . C
H4A .5658 -.2651 1.1882 .131 Uiso calc R 1 . . H
H4B .5769 -.3597 1.1325 .131 Uiso calc R 1 . . H
C5 .6704(6) -.3612(8) 1.2215(5) .114(3) Uani d . 1 . . C
H5A .7104 -.4045 1.1968 .137 Uiso calc R 1 . . H
H5B .6377 -.4112 1.2485 .137 Uiso calc R 1 . . H
C6 .7230(5) -.2869(9) 1.2763(5) .119(3) Uani d . 1 . . C
H6A .6850 -.2308 1.2916 .143 Uiso calc R 1 . . H
H6B .7452 -.3291 1.3197 .143 Uiso calc R 1 . . H
N11 1.0896(4) -.4470(5) 1.3107(3) .0903(18) Uani d . 1 . . N
H11A 1.0464 -.4210 1.2814 .108 Uiso calc R 1 . . H
C11 1.1603(5) -.3886(7) 1.3212(4) .078(2) Uani d . 1 . . C
C12 1.2360(5) -.4313(8) 1.3710(4) .100(3) Uani d . 1 . . C
H12A 1.2855 -.3839 1.3679 .120 Uiso calc R 1 . . H
H12B 1.2506 -.5032 1.3538 .120 Uiso calc R 1 . . H
C13 1.2208(5) -.4399(8) 1.4516(4) .101(3) Uani d . 1 . . C
H13A 1.2768 -.4405 1.4826 .121 Uiso calc R 1 . . H
H13B 1.1895 -.3755 1.4643 .121 Uiso calc R 1 . . H
C14 1.1703(6) -.5403(8) 1.4686(4) .107(3) Uani d . 1 . . C
H14A 1.2031 -.6045 1.4578 .128 Uiso calc R 1 . . H
H14B 1.1658 -.5410 1.5210 .128 Uiso calc R 1 . . H
C15 1.0809(6) -.5489(7) 1.4272(5) .108(3) Uani d . 1 . . C
H15A 1.0473 -.4863 1.4395 .129 Uiso calc R 1 . . H
H15B 1.0533 -.6139 1.4438 .129 Uiso calc R 1 . . H
C16 1.0774(6) -.5544(6) 1.3447(5) .115(3) Uani d . 1 . . C
H16A 1.1222 -.6041 1.3327 .138 Uiso calc R 1 . . H
H16B 1.0214 -.5841 1.3237 .138 Uiso calc R 1 . . H
N21 .9756(7) -.2802(7) 1.0246(3) .160(4) Uani d D 1 . . N
H21A .9828 -.3192 1.0642 .192 Uiso calc R 1 A 1 H
C21 1.0302(7) -.2007(8) 1.0183(4) .124(4) Uani d D 1 . . C
C22 1.0172(11) -.1393(11) .9418(8) .072(4) Uani d PD .50 B 1 C
H22A .9564 -.1217 .9265 .086 Uiso calc PR .50 B 1 H
H22B 1.0515 -.0727 .9437 .086 Uiso calc PR .50 B 1 H
C22' 1.0762(12) -.194(2) .9449(9) .123(8) Uani d PD .50 B 2 C
H22C 1.1170 -.1333 .9480 .148 Uiso calc PR .50 B 2 H
H22D 1.1074 -.2609 .9379 .148 Uiso calc PR .50 B 2 H
C23 1.0505(10) -.2249(17) .8894(11) .110(9) Uani d PD .50 B 1 C
H23A 1.0798 -.1888 .8524 .132 Uiso calc PR .50 B 1 H
H23B 1.0914 -.2746 .9173 .132 Uiso calc PR .50 B 1 H
C23' 1.0061(16) -.1771(16) .8839(11) .125(9) Uani d PD .50 B 2 C
H23C 1.0280 -.1353 .8452 .150 Uiso calc PR .50 B 2 H
H23D .9595 -.1356 .9013 .150 Uiso calc PR .50 B 2 H
C24 .9699(8) -.2886(9) .8521(5) .134(4) Uani d D 1 . . C
H24A .9832 -.3261 .8082 .160 Uiso calc R 1 C 1 H
H24B .9213 -.2393 .8383 .160 Uiso calc R 1 C 1 H
C25 .9480(17) -.3718(15) .9111(10) .115(10) Uani d PD .50 B 1 C
H25A .9115 -.4300 .8881 .137 Uiso calc PR .50 B 1 H
H25B 1.0010 -.4037 .9367 .137 Uiso calc PR .50 B 1 H
C25' .9073(13) -.347(3) .8990(12) .124(12) Uani d PD .50 B 2 C
H25C .8611 -.2985 .9097 .148 Uiso calc PR .50 B 2 H
H25D .8818 -.4116 .8741 .148 Uiso calc PR .50 B 2 H
C26 .8996(10) -.3075(17) .9656(9) .101(6) Uani d PD .50 B 1 C
H26A .8722 -.2422 .9431 .122 Uiso calc PR .50 B 1 H
H26B .8562 -.3522 .9850 .122 Uiso calc PR .50 B 1 H
C26' .966(2) -.3763(15) .9673(10) .192(16) Uani d PD .50 B 2 C
H26C 1.0228 -.3952 .9546 .230 Uiso calc PR .50 B 2 H
H26D .9427 -.4400 .9896 .230 Uiso calc PR .50 B 2 H
N31 1.0961(5) -.0282(7) 1.3940(4) .134(3) Uani d D 1 . . N
H31A 1.0768 -.0931 1.3835 .161 Uiso calc R 1 D 1 H
C31 1.1211(7) .0355(8) 1.3431(5) .121(3) Uani d D 1 . . C
C32 1.1583(12) .1495(11) 1.3632(12) .098(7) Uani d PD .50 E 1 C
H32A 1.1652 .1917 1.3194 .118 Uiso calc PR .50 E 1 H
H32B 1.1216 .1897 1.3930 .118 Uiso calc PR .50 E 1 H
C32' 1.2115(15) .095(2) 1.3692(14) .139(11) Uani d PD .50 E 2 C
H32C 1.2553 .0429 1.3899 .167 Uiso calc PR .50 E 2 H
H32D 1.2325 .1325 1.3282 .167 Uiso calc PR .50 E 2 H
C33 1.2462(11) .122(2) 1.4074(10) .111(8) Uani d PD .50 E 1 C
H33A 1.2878 .1791 1.4010 .133 Uiso calc PR .50 E 1 H
H33B 1.2679 .0540 1.3891 .133 Uiso calc PR .50 E 1 H
C33' 1.191(2) .1760(15) 1.4273(13) .205(17) Uani d PD .50 E 2 C
H33C 1.1294 .1844 1.4290 .246 Uiso calc PR .50 E 2 H
H33D 1.2182 .2468 1.4225 .246 Uiso calc PR .50 E 2 H
C34 1.2369(10) .1094(12) 1.4922(8) .252(11) Uani d D 1 . . C
H34A 1.2931 .1144 1.5226 .303 Uiso calc R 1 F 1 H
H34B 1.1983 .1646 1.5079 .303 Uiso calc R 1 F 1 H
C35 1.1968(13) -.0084(15) 1.4959(12) .113(7) Uani d PD .50 E 1 C
H35A 1.2203 -.0586 1.4625 .135 Uiso calc PR .50 E 1 H
H35B 1.2062 -.0378 1.5456 .135 Uiso calc PR .50 E 1 H
C35' 1.1606(18) .045(2) 1.5218(11) .151(11) Uani d PD .50 E 2 C
H35C 1.1787 .0219 1.5722 .182 Uiso calc PR .50 E 2 H
H35D 1.1104 .0929 1.5214 .182 Uiso calc PR .50 E 2 H
C36 1.1021(12) .0160(16) 1.4713(9) .108(8) Uani d PD .50 E 1 C
H36A 1.0642 -.0228 1.5006 .129 Uiso calc PR .50 E 1 H
H36B 1.0898 .0937 1.4719 .129 Uiso calc PR .50 E 1 H
C36' 1.138(3) -.0493(16) 1.4746(8) .170(14) Uani d PD .50 E 2 C
H36C 1.0979 -.0943 1.4982 .204 Uiso calc PR .50 E 2 H
H36D 1.1903 -.0919 1.4730 .204 Uiso calc PR .50 E 2 H
N41 .9128(5) -.4310(5) 1.1704(4) .0841(17) Uani d . 1 . . N
O41 .9811(4) -.3737(4) 1.1769(3) .0948(15) Uani d . 1 . . O
O42 .8632(5) -.4272(7) 1.1151(4) .148(3) Uani d . 1 . . O
O43 .8999(5) -.4866(7) 1.2218(4) .163(3) Uani d . 1 . . O
N51 .9642(4) -.2618(6) 1.3894(4) .0846(17) Uani d . 1 . . N
O51 .9652(3) -.1890(5) 1.3398(3) .0983(16) Uani d . 1 . . O
O52 1.0107(5) -.2498(6) 1.4473(3) .136(2) Uani d . 1 . . O
O53 .9163(4) -.3400(6) 1.3765(4) .140(3) Uani d . 1 . . O

loop_
_atom_site_aniso_label
_atom_site_aniso_U_11
_atom_site_aniso_U_22
_atom_site_aniso_U_33
_atom_site_aniso_U_12
_atom_site_aniso_U_13
_atom_site_aniso_U_23
Cd1 .0749(3) .0656(3) .0674(3) -.0038(3) .0142(2) .0051(3)
S1 .0792(12) .0826(12) .0738(11) -.0034(10) .0125(9) .0161(10)
S2 .0722(12) .0993(15) .0967(13) -.0034(11) .0065(10) .0190(12)
S3 .0857(13) .0990(14) .0743(11) -.0201(11) .0233(9) .0069(10)
S4 .163(2) .0739(13) .0937(14) -.0367(14) .0301(14) -.0030(11)
N1 .068(4) .132(5) .073(4) -.004(4) .016(3) .025(4)
C1 .070(4) .077(5) .068(4) .000(4) .019(3) -.010(4)
C2 .076(5) .091(5) .083(5) .014(4) .015(4) .010(4)
C3 .089(5) .130(7) .083(5) -.006(5) .007(4) .005(5)
C4 .083(5) .128(8) .115(7) -.024(5) .012(5) -.003(6)
C5 .095(6) .125(7) .129(7) -.011(6) .039(6) .028(6)
C6 .074(5) .195(10) .093(6) -.013(6) .023(4) .059(7)
N11 .095(5) .076(4) .091(4) .001(4) -.017(3) .011(3)
C11 .082(5) .090(5) .065(4) .028(5) .021(4) .005(4)
C12 .071(5) .134(7) .093(5) .024(5) .004(4) .015(5)
C13 .106(6) .129(7) .062(4) .004(6) -.009(4) .010(5)
C14 .134(7) .115(7) .069(5) .002(6) .006(5) .011(5)
C15 .119(7) .087(6) .116(7) .004(5) .012(6) .028(5)
C16 .150(8) .066(5) .118(7) -.013(5) -.024(6) .023(5)
N21 .258(11) .165(8) .059(4) -.135(8) .024(5) -.001(5)
C21 .184(10) .130(8) .059(4) -.067(7) .018(5) .002(5)
C22 .078(10) .067(9) .071(10) .006(8) .012(9) .037(8)
C22' .15(2) .14(2) .070(11) -.043(16) -.012(13) .043(13)
C23 .091(15) .17(2) .074(13) .055(15) .034(12) .050(15)
C23' .13(2) .17(2) .077(14) -.039(17) .003(14) .040(16)
C24 .196(12) .136(9) .074(6) -.019(8) .038(7) -.004(6)
C25 .19(3) .087(15) .054(12) -.033(17) -.026(15) -.018(12)
C25' .133(19) .15(2) .072(14) -.034(16) -.039(13) .067(15)
C26 .113(14) .106(16) .084(13) -.025(11) .009(10) .013(12)
C26' .35(5) .13(2) .081(15) -.12(3) -.03(2) .016(15)
N31 .189(8) .147(7) .071(4) -.090(6) .035(5) -.024(5)
C31 .157(8) .106(7) .104(6) -.064(6) .032(6) -.029(6)
C32 .137(17) .026(8) .122(15) .008(9) -.016(12) .010(8)
C32' .22(4) .099(19) .104(19) -.06(2) .05(2) -.004(16)
C33 .090(13) .086(17) .15(2) -.039(12) -.016(14) .020(16)
C33' .19(3) .070(15) .36(5) -.048(17) .04(3) -.07(2)
C34 .283(19) .203(15) .222(16) -.156(14) -.146(14) .112(13)
C35 .18(2) .093(15) .053(12) -.011(15) -.039(13) .011(11)
C35' .21(3) .17(3) .067(13) -.03(2) -.011(14) -.051(14)
C36 .114(15) .084(14) .130(19) -.012(12) .034(13) .044(14)
C36' .35(4) .091(16) .048(10) -.09(2) -.037(16) -.006(10)
N41 .107(5) .072(4) .075(4) -.005(4) .019(4) .004(4)
O41 .108(4) .074(3) .097(4) -.020(3) -.005(3) .011(3)
O42 .134(5) .212(8) .093(4) -.052(5) -.006(4) -.007(5)
O43 .155(6) .173(7) .165(6) -.022(5) .036(5) .084(6)
N51 .075(4) .105(5) .075(4) -.002(4) .013(3) .018(4)
O51 .094(4) .130(5) .071(3) -.013(3) .016(3) .029(3)
O52 .177(6) .140(6) .079(4) -.021(5) -.030(4) .023(4)
O53 .120(5) .116(5) .174(6) -.033(4) -.023(5) .034(5)

loop_
_atom_type_symbol
_atom_type_description
_atom_type_scat_dispersion_real
_atom_type_scat_dispersion_imag
_atom_type_scat_source
C C 0.0033 0.0016 'International Tables Vol C Tables 4.2.6.8 and 6.1.1.4'
H H 0.0000 0.0000 'International Tables Vol C Tables 4.2.6.8 and 6.1.1.4'
N N 0.0061 0.0033 'International Tables Vol C Tables 4.2.6.8 and 6.1.1.4'
O O 0.0106 0.0060 'International Tables Vol C Tables 4.2.6.8 and 6.1.1.4'
S S 0.1246 0.1234 'International Tables Vol C Tables 4.2.6.8 and 6.1.1.4'
Cd Cd -0.8075 1.2024 'International Tables Vol C Tables 4.2.6.8 and 6.1.1.4'

loop_
_geom_angle_atom_site_label_1
_geom_angle_atom_site_label_2
_geom_angle_atom_site_label_3
_geom_angle
_geom_angle_publ_flag
O51 Cd1 O41 95.89(18) y
O51 Cd1 S1 88.39(13) y
O41 Cd1 S1 88.51(13) y
O51 Cd1 S2 88.02(13) y
O41 Cd1 S2 88.13(13) y
S1 Cd1 S2 174.81(6) y
O51 Cd1 S4 89.28(14) y
O41 Cd1 S4 173.75(14) y
S1 Cd1 S4 95.15(7) y
S2 Cd1 S4 88.55(8) y
O51 Cd1 S3 171.51(14) y
O41 Cd1 S3 91.70(13) y
S1 Cd1 S3 88.03(6) y
S2 Cd1 S3 96.02(6) y
S4 Cd1 S3 83.38(7) y
C1 S1 Cd1 115.1(3) y
C11 S2 Cd1 115.3(3) y
C21 S3 Cd1 113.4(3) y
C31 S4 Cd1 114.4(3) y
C1 N1 C6 125.0(6) n
N1 C1 C2 119.2(6) n
N1 C1 S1 123.9(5) n
C2 C1 S1 116.9(5) n
C1 C2 C3 112.8(6) n
C4 C3 C2 115.0(7) n
C5 C4 C3 114.2(7) n
C4 C5 C6 115.4(8) n
N1 C6 C5 113.9(7) n
C11 N11 C16 125.5(7) n
N11 C11 C12 118.6(7) n
N11 C11 S2 123.5(5) n
C12 C11 S2 117.7(7) n
C11 C12 C13 113.9(6) n
C14 C13 C12 113.9(7) n
C15 C14 C13 115.2(7) n
C14 C15 C16 114.8(7) n
N11 C16 C15 113.2(7) n
C21 N21 C26 123.3(11) n
C21 N21 C26' 120.3(13) n
C26 N21 C26' 50.7(11) n
N21 C21 C22 115.3(10) n
N21 C21 C22' 118.7(10) n
C22 C21 C22' 41.5(8) n
N21 C21 S3 123.2(6) n
C22 C21 S3 118.6(8) n
C22' C21 S3 113.0(9) n
C23 C22 C21 102.2(12) n
C23' C22' C21 106.1(17) n
C24 C23 C22 107.1(12) n
C22' C23' C24 110.9(17) n
C25' C24 C23 121.0(13) n
C25' C24 C25 26.4(12) n
C23 C24 C25 105.2(15) n
C25' C24 C23' 114.7(17) n
C23 C24 C23' 33.6(9) n
C25 C24 C23' 114.6(12) n
C26 C25 C24 106.5(15) n
C26' C25' C24 102.7(16) n
N21 C26 C25 99.9(14) n
C25' C26' N21 112(2) n
C31 N31 C36 117.7(10) n
C31 N31 C36' 130.4(13) n
C36 N31 C36' 37.0(12) n
N31 C31 C32 120.5(11) n
N31 C31 C32' 113.0(12) n
C32 C31 C32' 39.3(11) n
N31 C31 S4 122.6(6) n
C32 C31 S4 114.3(10) n
C32' C31 S4 119.7(11) n
C33 C32 C31 101.8(13) n
C33' C32' C31 104.7(17) n
C32 C33 C34 110.3(15) n
C32' C33' C34 94.5(18) n
C33' C34 C35' 103.9(19) n
C33' C34 C35 112.1(13) n
C35' C34 C35 37.9(11) n
C33' C34 C33 44.2(13) n
C35' C34 C33 123.7(12) n
C35 C34 C33 102.5(15) n
C36 C35 C34 100.4(14) n
C36' C35' C34 109(2) n
N31 C36 C35 98.3(14) n
C35' C36' N31 117.8(18) n
O42 N41 O43 122.2(8) y
O42 N41 O41 119.9(7) y
O43 N41 O41 117.8(8) y
N41 O41 Cd1 137.4(5) y
O52 N51 O53 122.9(7) y
O52 N51 O51 118.5(7) y
O53 N51 O51 118.6(7) y
N51 O51 Cd1 134.1(5) y

loop_
_geom_bond_atom_site_label_1
_geom_bond_atom_site_label_2
_geom_bond_site_symmetry_2
_geom_bond_distance
_geom_bond_publ_flag
Cd1 O51 . 2.535(5) y
Cd1 O41 . 2.543(5) y
Cd1 S1 . 2.5768(19) y
Cd1 S2 . 2.578(2) y
Cd1 S4 . 2.658(2) y
Cd1 S3 . 2.6828(18) y
S1 C1 . 1.695(7) y
S2 C11 . 1.703(8) y
S3 C21 . 1.645(9) y
S4 C31 . 1.669(9) y
N1 C1 . 1.291(8) n
N1 C6 . 1.463(9) n
C1 C2 . 1.508(9) n
C2 C3 . 1.516(10) n
C3 C4 . 1.512(11) n
C4 C5 . 1.497(11) n
C5 C6 . 1.508(12) n
N11 C11 . 1.300(9) n
N11 C16 . 1.476(9) n
C11 C12 . 1.479(9) n
C12 C13 . 1.526(9) n
C13 C14 . 1.511(11) n
C14 C15 . 1.489(11) n
C15 C16 . 1.501(11) n
N21 C21 . 1.304(10) n
N21 C26 . 1.523(14) n
N21 C26' . 1.567(17) n
C21 C22 . 1.576(13) n
C21 C22' . 1.602(16) n
C22 C23 . 1.552(16) n
C22' C23' . 1.461(17) n
C23 C24 . 1.550(16) n
C23' C24 . 1.557(16) n
C24 C25' . 1.550(17) n
C24 C25 . 1.553(16) n
C25 C26 . 1.539(17) n
C25' C26' . 1.485(17) n
N31 C31 . 1.311(10) n
N31 C36 . 1.503(16) n
N31 C36' . 1.549(15) n
C31 C32 . 1.535(14) n
C31 C32' . 1.594(17) n
C32 C33 . 1.525(17) n
C32' C33' . 1.514(18) n
C33 C34 . 1.583(17) n
C33' C34 . 1.531(18) n
C34 C35' . 1.571(17) n
C34 C35 . 1.573(16) n
C35 C36 . 1.506(17) n
C35' C36' . 1.459(16) n
N41 O42 . 1.185(8) y
N41 O43 . 1.199(8) y
N41 O41 . 1.261(7) y
N51 O52 . 1.207(7) y
N51 O53 . 1.214(8) y
N51 O51 . 1.271(7) y

loop_
_geom_hbond_atom_site_label_D
_geom_hbond_atom_site_label_H
_geom_hbond_atom_site_label_A
_geom_hbond_site_symmetry_A
_geom_hbond_distance_DH
_geom_hbond_distance_HA
_geom_hbond_distance_DA
_geom_hbond_angle_DHA
_geom_hbond_publ_flag
N1 H1A O51 1_555 0.860 2.217 2.965 145.47 n
N1 H1A O53 1_555 0.860 2.381 3.082 138.97 n
N11 H11A O41 1_555 0.860 2.117 2.916 154.14 n
N11 H11A O43 1_555 0.860 2.513 3.198 137.16 n
N21 H21A O41 1_555 0.860 2.168 2.997 162.02 n
N21 H21A O42 1_555 0.860 2.550 3.124 125.01 n
N31 H31A O51 1_555 0.860 2.153 2.902 145.31 n
N31 H31A O52 1_555 0.860 2.529 3.222 138.25 n
N1 H1A N51 1_555 0.860 2.659 3.431 149.90 n
N11 H11A N41 1_555 0.860 2.699 3.497 154.83 n

loop_
_geom_torsion_atom_site_label_1
_geom_torsion_atom_site_label_2
_geom_torsion_atom_site_label_3
_geom_torsion_atom_site_label_4
_geom_torsion
_geom_torsion_publ_flag
O51 Cd1 S1 C1 -33.5(3) n
O41 Cd1 S1 C1 62.4(3) n
S2 Cd1 S1 C1 12.7(9) n
S4 Cd1 S1 C1 -122.7(3) n
S3 Cd1 S1 C1 154.2(3) n
O51 Cd1 S2 C11 62.0(3) n
O41 Cd1 S2 C11 -34.0(3) n
S1 Cd1 S2 C11 15.7(9) n
S4 Cd1 S2 C11 151.3(3) n
S3 Cd1 S2 C11 -125.5(3) n
O51 Cd1 S3 C21 -119.2(9) n
O41 Cd1 S3 C21 34.4(5) n
S1 Cd1 S3 C21 -54.1(4) n
S2 Cd1 S3 C21 122.7(4) n
S4 Cd1 S3 C21 -149.5(4) n
O51 Cd1 S4 C31 34.1(4) n
O41 Cd1 S4 C31 -111.9(12) n
S1 Cd1 S4 C31 122.4(4) n
S2 Cd1 S4 C31 -54.0(4) n
S3 Cd1 S4 C31 -150.2(4) n
C6 N1 C1 C2 2.1(11) n
C6 N1 C1 S1 -174.8(7) n
Cd1 S1 C1 N1 -0.2(7) n
Cd1 S1 C1 C2 -177.1(4) n
N1 C1 C2 C3 -67.0(8) n
S1 C1 C2 C3 110.1(6) n
C1 C2 C3 C4 80.2(9) n
C2 C3 C4 C5 -60.4(11) n
C3 C4 C5 C6 59.8(10) n
C1 N1 C6 C5 63.8(12) n
C4 C5 C6 N1 -78.1(10) n
C16 N11 C11 C12 0.3(11) n
C16 N11 C11 S2 -176.2(6) n
Cd1 S2 C11 N11 6.8(7) n
Cd1 S2 C11 C12 -169.7(4) n
N11 C11 C12 C13 -66.2(10) n
S2 C11 C12 C13 110.5(7) n
C11 C12 C13 C14 80.3(10) n
C12 C13 C14 C15 -60.7(10) n
C13 C14 C15 C16 61.1(10) n
C11 N11 C16 C15 64.8(11) n
C14 C15 C16 N11 -77.7(10) n
C26 N21 C21 C22 -4.8(18) n
C26' N21 C21 C22 55.6(17) n
C26 N21 C21 C22' -51.4(18) n
C26' N21 C21 C22' 9.0(19) n
C26 N21 C21 S3 155.7(11) n
C26' N21 C21 S3 -143.9(12) n
Cd1 S3 C21 N21 -15.5(12) n
Cd1 S3 C21 C22 144.3(8) n
Cd1 S3 C21 C22' -169.8(10) n
N21 C21 C22 C23 -72.5(15) n
C22' C21 C22 C23 33.0(13) n
S3 C21 C22 C23 126.1(11) n
N21 C21 C22' C23' 63(2) n
C22 C21 C22' C23' -33.9(12) n
S3 C21 C22' C23' -141.7(14) n
C21 C22 C23 C24 95.4(16) n
C21 C22' C23' C24 -89(2) n
C22 C23 C24 C25' -55(2) n
C22 C23 C24 C25 -78.5(18) n
C22 C23 C24 C23' 33.2(16) n
C22' C23' C24 C25' 78(2) n
C22' C23' C24 C23 -31.5(15) n
C22' C23' C24 C25 49(3) n
C25' C24 C25 C26 -52(4) n
C23 C24 C25 C26 78.7(19) n
C23' C24 C25 C26 44(2) n
C23 C24 C25' C26' -30(3) n
C25 C24 C25' C26' 29(2) n
C23' C24 C25' C26' -67(3) n
C21 N21 C26 C25 79.5(17) n
C26' N21 C26 C25 -24.5(13) n
C24 C25 C26 N21 -95(2) n
C24 C25' C26' N21 86(3) n
C21 N21 C26' C25' -82(2) n
C26 N21 C26' C25' 28.2(14) n
C36 N31 C31 C32 2.2(17) n
C36' N31 C31 C32 -40(2) n
C36 N31 C31 C32' 45.7(17) n
C36' N31 C31 C32' 3(2) n
C36 N31 C31 S4 -158.5(10) n
C36' N31 C31 S4 159.0(17) n
Cd1 S4 C31 N31 -19.1(11) n
Cd1 S4 C31 C32 179.1(10) n
Cd1 S4 C31 C32' 135.1(13) n
N31 C31 C32 C33 70.4(19) n
C32' C31 C32 C33 -19.4(16) n
S4 C31 C32 C33 -127.4(13) n
N31 C31 C32' C33' -69(2) n
C32 C31 C32' C33' 41.3(19) n
S4 C31 C32' C33' 134.2(15) n
C31 C32 C33 C34 -90(2) n
C31 C32' C33' C34 106(2) n
C32' C33' C34 C35' -97.8(19) n
C32' C33' C34 C35 -59(2) n
C32' C33' C34 C33 26.5(13) n
C32 C33 C34 C33' -30.2(15) n
C32 C33 C34 C35' 44(3) n
C32 C33 C34 C35 79(2) n
C33' C34 C35 C36 -36(3) n
C35' C34 C35 C36 48.0(19) n
C33 C34 C35 C36 -81.8(18) n
C33' C34 C35' C36' 80(3) n
C35 C34 C35' C36' -28.5(14) n
C33 C34 C35' C36' 36(3) n
C31 N31 C36 C35 -83.0(14) n
C36' N31 C36 C35 38(2) n
C34 C35 C36 N31 104.2(16) n
C34 C35' C36' N31 -67(4) n
C31 N31 C36' C35' 51(4) n
C36 N31 C36' C35' -32.8(17) n
O42 N41 O41 Cd1 86.8(9) n
O43 N41 O41 Cd1 -92.0(9) n
O51 Cd1 O41 N41 51.4(7) n
S1 Cd1 O41 N41 -36.8(7) n
S2 Cd1 O41 N41 139.3(7) n
S4 Cd1 O41 N41 -162.8(9) n
S3 Cd1 O41 N41 -124.8(7) n
O52 N51 O51 Cd1 107.1(8) n
O53 N51 O51 Cd1 -73.2(9) n
O41 Cd1 O51 N51 40.9(6) n
S1 Cd1 O51 N51 129.2(6) n
S2 Cd1 O51 N51 -47.0(6) n
S4 Cd1 O51 N51 -135.6(6) n
S3 Cd1 O51 N51 -165.7(6) n
